data_7000209
loop_
_publ_author_name
'Schofield, A. Daniel'
'Barros, Mariana Luna'
'Cushion, Michael G.'
'Schwarz, Andrew D.'
'Mountford, Philip'

_publ_section_title
;
 Sodium, magnesium and zinc complexes of mono(phenolate)
 heteroscorpionate ligands
;
_journal_issue 1
_journal_name_full 'Dalton Transactions'
_journal_page_first 85
_journal_page_last 96
_journal_paper_doi 10.1039/b813116c
_journal_year 2009
_chemical_formula_moiety 'C25 H35 Cl1 N4 O1 Zn1'
_chemical_formula_sum 'C25 H35 Cl N4 O Zn'
_chemical_formula_weight 508.41
_chemical_name_common Zn((pz)2CArO)Cl
_chemical_name_systematic
;
Zn((pz)2CArO)Cl
;
_space_group_IT_number 14
_symmetry_cell_setting monoclinic
_symmetry_space_group_name_Hall '-P 2ybc'
_symmetry_space_group_name_H-M 'P 1 21/c 1'
_atom_sites_solution_hydrogens geom
_atom_sites_solution_primary direct
_atom_sites_solution_secondary difmap
_cell_angle_alpha 90
_cell_angle_beta 94.5044(6)
_cell_angle_gamma 90
_cell_formula_units_Z 4
_cell_length_a 9.81900(10)
_cell_length_b 23.2485(3)
_cell_length_c 11.11250(10)
_cell_measurement_reflns_used 5889
_cell_measurement_temperature 150
_cell_measurement_theta_max 27
_cell_measurement_theta_min 5
_cell_volume 2528.89(5)
_computing_cell_refinement 'DENZO/SCALEPACK (Otwinowski & Minor, 1997)'
_computing_data_collection 'COLLECT (Nonius, 1997-2001).'
_computing_data_reduction 'DENZO/SCALEPACK (Otwinowski & Minor, 1997)'
_computing_molecular_graphics 'CAMERON (Watkin et al., 1996)'
_computing_publication_material 'CRYSTALS (Betteridge et al., 2003)'
_computing_structure_refinement 'CRYSTALS (Betteridge et al., 2003)'
_computing_structure_solution 'SIR92 (Altomare et al., 1994)'
_diffrn_ambient_temperature 150
_diffrn_measured_fraction_theta_full 0.993
_diffrn_measured_fraction_theta_max 0.991
_diffrn_measurement_device_type 'Nonius KappaCCD'
_diffrn_measurement_method \w
_diffrn_radiation_monochromator graphite
_diffrn_radiation_type 'Mo K\a'
_diffrn_radiation_wavelength 0.71073
_diffrn_reflns_av_R_equivalents 0.023
_diffrn_reflns_limit_h_max 12
_diffrn_reflns_limit_h_min -12
_diffrn_reflns_limit_k_max 30
_diffrn_reflns_limit_k_min -30
_diffrn_reflns_limit_l_max 14
_diffrn_reflns_limit_l_min -14
_diffrn_reflns_number 11508
_diffrn_reflns_theta_full 26.961
_diffrn_reflns_theta_max 27.511
_diffrn_reflns_theta_min 5.133
_diffrn_standards_number 0
_exptl_absorpt_coefficient_mu 1.101
_exptl_absorpt_correction_T_max 0.90
_exptl_absorpt_correction_T_min 0.90
_exptl_absorpt_correction_type multi-scan
_exptl_absorpt_process_details 'DENZO/SCALEPACK (Otwinowski & Minor, 1997)'
_exptl_crystal_colour colorless
_exptl_crystal_density_diffrn 1.335
_exptl_crystal_description plate
_exptl_crystal_F_000 1072
_exptl_crystal_size_max 0.20
_exptl_crystal_size_mid 0.10
_exptl_crystal_size_min 0.10
_refine_diff_density_max 0.30
_refine_diff_density_min -0.41
_refine_ls_extinction_method None
_refine_ls_goodness_of_fit_ref 1.1216
_refine_ls_hydrogen_treatment constr
_refine_ls_matrix_type full
_refine_ls_number_parameters 289
_refine_ls_number_reflns 4156
_refine_ls_number_restraints 0
_refine_ls_R_factor_all 0.0496
_refine_ls_R_factor_gt 0.0313
_refine_ls_shift/su_max 0.000996
_refine_ls_structure_factor_coef F
_refine_ls_weighting_details
;
Method, part 1, Chebychev polynomial, (Watkin, 1994, Prince, 1982)
[weight] = 1.0/[A~0~*T~0~(x)+A~1~*T~1~(x) ... +A~n-1~]*T~n-1~(x)]
where A~i~ are the Chebychev coefficients listed below and x= Fcalc/Fmax
Method = Robust Weighting (Prince, 1982)
W = [weight] * [1-(deltaF/6*sigmaF)^2^]^2^
A~i~ are:
1.08 1.22 1.16 0.463 0.298
;
_refine_ls_weighting_scheme calc
_refine_ls_wR_factor_all 0.0387
_refine_ls_wR_factor_gt 0.0317
_refine_ls_wR_factor_ref 0.0317
_reflns_limit_h_max 12
_reflns_limit_h_min -12
_reflns_limit_k_max 30
_reflns_limit_k_min 0
_reflns_limit_l_max 14
_reflns_limit_l_min 0
_reflns_number_gt 4156
_reflns_number_total 5771
_reflns_threshold_expression I>3.0\s(I)
_oxford_diffrn_Wilson_B_factor 2.02
_oxford_diffrn_Wilson_scale 12.23
_oxford_refine_ls_scale 0.2803(3)
_cod_data_source_file b813116c.txt
_cod_data_source_block compound_11
_cod_depositor_comments
;
The following automatic conversions were performed:
'_symmetry_cell_setting' value 'Monoclinic' changed to 'monoclinic'
according to '/home/saulius/struct/CIF-dictionaries/cif_core.dic'
dictionary named 'cif_core.dic' version 2.4.1 from 2010-06-29.

Automatic conversion script
Id: cif_fix_enum 1527 2010-12-29 10:47:43Z saulius 
;
_cod_original_sg_symbol_H-M 'P 1 21/c 1 '
_cod_original_formula_sum 'C25 H35 Cl1 N4 O1 Zn1'
_cod_database_code 7000209

loop_
_symmetry_equiv_pos_as_xyz
x,y,z
-x,-y,-z
-x,y+1/2,-z+1/2
x,-y+1/2,z+1/2

loop_
_atom_site_label
_atom_site_type_symbol
_atom_site_fract_x
_atom_site_fract_y
_atom_site_fract_z
_atom_site_U_iso_or_equiv
_atom_site_occupancy
_atom_site_adp_type
_atom_site_refinement_flags_posn
_atom_site_refinement_flags_adp
_atom_site_refinement_flags_occupancy
_atom_site_disorder_assembly
_atom_site_disorder_group
_atom_site_attached_hydrogens
Zn1 Zn 0.84342(2) 0.561552(10) 0.27527(2) 0.0227 1.0000 Uani . . . . . .
Cl1 Cl 1.06009(5) 0.54824(3) 0.25403(5) 0.0390 1.0000 Uani . . . . . .
O1 O 0.77723(13) 0.61162(6) 0.39391(12) 0.0256 1.0000 Uani . . . . . .
N1 N 0.71658(16) 0.49526(7) 0.31438(14) 0.0230 1.0000 Uani . . . . . .
N2 N 0.58102(16) 0.50995(7) 0.30616(14) 0.0210 1.0000 Uani . . . . . .
N3 N 0.72258(17) 0.57717(7) 0.11975(15) 0.0242 1.0000 Uani . . . . . .
N4 N 0.58537(16) 0.56898(7) 0.12835(14) 0.0217 1.0000 Uani . . . . . .
C1 C 0.7245(2) 0.44438(8) 0.37053(17) 0.0242 1.0000 Uani . . . . . .
C2 C 0.5944(2) 0.42641(8) 0.39767(18) 0.0260 1.0000 Uani . . . . . .
C3 C 0.5046(2) 0.46912(8) 0.35687(17) 0.0228 1.0000 Uani . . . . . .
C4 C 0.8612(2) 0.41691(9) 0.4010(2) 0.0338 1.0000 Uani . . . . . .
C5 C 0.3547(2) 0.47523(9) 0.36438(19) 0.0272 1.0000 Uani . . . . . .
C6 C 0.7384(2) 0.58759(9) 0.00372(19) 0.0285 1.0000 Uani . . . . . .
C7 C 0.6097(2) 0.58775(9) -0.06165(18) 0.0295 1.0000 Uani . . . . . .
C8 C 0.5145(2) 0.57584(8) 0.01906(18) 0.0256 1.0000 Uani . . . . . .
C9 C 0.8766(3) 0.59633(11) -0.0405(2) 0.0386 1.0000 Uani . . . . . .
C10 C 0.3626(2) 0.57046(9) -0.0002(2) 0.0312 1.0000 Uani . . . . . .
C11 C 0.53068(18) 0.56328(8) 0.24689(16) 0.0205 1.0000 Uani . . . . . .
C12 C 0.53972(19) 0.61855(8) 0.32045(17) 0.0197 1.0000 Uani . . . . . .
C13 C 0.65766(18) 0.63825(8) 0.38998(16) 0.0194 1.0000 Uani . . . . . .
C14 C 0.64377(18) 0.68943(8) 0.46030(16) 0.0199 1.0000 Uani . . . . . .
C15 C 0.52264(19) 0.72022(8) 0.44497(17) 0.0202 1.0000 Uani . . . . . .
C16 C 0.40893(18) 0.70340(8) 0.36884(16) 0.0194 1.0000 Uani . . . . . .
C17 C 0.41898(18) 0.65112(8) 0.31097(17) 0.0201 1.0000 Uani . . . . . .
C18 C 0.76205(19) 0.71162(8) 0.54743(17) 0.0217 1.0000 Uani . . . . . .
C19 C 0.8830(2) 0.72835(11) 0.4759(2) 0.0351 1.0000 Uani . . . . . .
C20 C 0.7216(2) 0.76488(9) 0.6186(2) 0.0297 1.0000 Uani . . . . . .
C21 C 0.8071(2) 0.66535(9) 0.64057(19) 0.0300 1.0000 Uani . . . . . .
C22 C 0.28658(19) 0.74424(8) 0.34757(17) 0.0216 1.0000 Uani . . . . . .
C23 C 0.2396(2) 0.76541(9) 0.46766(19) 0.0287 1.0000 Uani . . . . . .
C24 C 0.3337(2) 0.79648(9) 0.2769(2) 0.0295 1.0000 Uani . . . . . .
C25 C 0.16484(19) 0.71514(9) 0.27734(18) 0.0251 1.0000 Uani . . . . . .
H21 H 0.5709 0.3898 0.4384 0.0309 1.0000 Uiso R . . . . .
H41 H 0.8487 0.3794 0.4426 0.0400 1.0000 Uiso R . . . . .
H42 H 0.9187 0.4430 0.4555 0.0400 1.0000 Uiso R . . . . .
H43 H 0.9073 0.4102 0.3252 0.0400 1.0000 Uiso R . . . . .
H51 H 0.3188 0.4406 0.4049 0.0333 1.0000 Uiso R . . . . .
H52 H 0.3355 0.5104 0.4119 0.0333 1.0000 Uiso R . . . . .
H53 H 0.3089 0.4787 0.2811 0.0333 1.0000 Uiso R . . . . .
H71 H 0.5910 0.5951 -0.1501 0.0352 1.0000 Uiso R . . . . .
H101 H 0.3330 0.5771 -0.0873 0.0377 1.0000 Uiso R . . . . .
H102 H 0.3189 0.5998 0.0502 0.0377 1.0000 Uiso R . . . . .
H103 H 0.3343 0.5311 0.0238 0.0377 1.0000 Uiso R . . . . .
H111 H 0.4306 0.5567 0.2283 0.0248 1.0000 Uiso R . . . . .
H151 H 0.5159 0.7568 0.4916 0.0246 1.0000 Uiso R . . . . .
H171 H 0.3377 0.6360 0.2610 0.0245 1.0000 Uiso R . . . . .
H191 H 0.9595 0.7428 0.5327 0.0443 1.0000 Uiso R . . . . .
H192 H 0.8542 0.7593 0.4167 0.0443 1.0000 Uiso R . . . . .
H193 H 0.9144 0.6940 0.4316 0.0443 1.0000 Uiso R . . . . .
H201 H 0.8012 0.7777 0.6738 0.0370 1.0000 Uiso R . . . . .
H202 H 0.6936 0.7966 0.5612 0.0370 1.0000 Uiso R . . . . .
H203 H 0.6435 0.7549 0.6674 0.0370 1.0000 Uiso R . . . . .
H211 H 0.8837 0.6806 0.6961 0.0366 1.0000 Uiso R . . . . .
H212 H 0.7286 0.6548 0.6883 0.0366 1.0000 Uiso R . . . . .
H213 H 0.8388 0.6305 0.5981 0.0366 1.0000 Uiso R . . . . .
H231 H 0.1600 0.7919 0.4523 0.0360 1.0000 Uiso R . . . . .
H232 H 0.3162 0.7863 0.5134 0.0360 1.0000 Uiso R . . . . .
H233 H 0.2119 0.7317 0.5160 0.0360 1.0000 Uiso R . . . . .
H241 H 0.2558 0.8239 0.2617 0.0356 1.0000 Uiso R . . . . .
H242 H 0.4104 0.8161 0.3252 0.0356 1.0000 Uiso R . . . . .
H243 H 0.3657 0.7834 0.1981 0.0356 1.0000 Uiso R . . . . .
H251 H 0.0875 0.7431 0.2653 0.0316 1.0000 Uiso R . . . . .
H252 H 0.1923 0.7021 0.1970 0.0316 1.0000 Uiso R . . . . .
H253 H 0.1352 0.6812 0.3241 0.0316 1.0000 Uiso R . . . . .
H91 H 0.9464 0.5976 0.0301 0.0476 1.0000 Uiso R . . . . .
H92 H 0.8976 0.5637 -0.0945 0.0476 1.0000 Uiso R . . . . .
H93 H 0.8784 0.6333 -0.0863 0.0476 1.0000 Uiso R . . . . .

loop_
_atom_site_aniso_label
_atom_site_aniso_U_11
_atom_site_aniso_U_22
_atom_site_aniso_U_33
_atom_site_aniso_U_23
_atom_site_aniso_U_13
_atom_site_aniso_U_12
Zn1 0.02009(11) 0.02453(12) 0.02336(12) -0.00287(9) 0.00062(8) 0.00312(9)
Cl1 0.0221(2) 0.0497(3) 0.0456(3) -0.0065(3) 0.0042(2) 0.0068(2)
O1 0.0206(7) 0.0295(7) 0.0258(7) -0.0057(6) -0.0032(5) 0.0062(5)
N1 0.0236(8) 0.0231(8) 0.0217(8) -0.0009(6) -0.0010(6) 0.0045(6)
N2 0.0225(8) 0.0187(8) 0.0214(8) -0.0001(6) -0.0004(6) 0.0025(6)
N3 0.0273(8) 0.0236(8) 0.0216(8) -0.0004(6) 0.0012(6) 0.0021(6)
N4 0.0248(8) 0.0221(8) 0.0177(7) -0.0012(6) -0.0020(6) 0.0025(6)
C1 0.0332(10) 0.0195(9) 0.0191(9) -0.0035(7) -0.0021(7) 0.0050(8)
C2 0.0356(11) 0.0209(10) 0.0210(9) -0.0012(7) -0.0011(8) 0.0005(8)
C3 0.0295(10) 0.0199(9) 0.0186(9) -0.0038(7) -0.0008(7) -0.0012(7)
C4 0.0360(12) 0.0266(10) 0.0370(12) 0.0000(9) -0.0082(9) 0.0082(9)
C5 0.0279(10) 0.0268(10) 0.0270(10) -0.0036(8) 0.0029(8) -0.0032(8)
C6 0.0401(12) 0.0203(9) 0.0254(10) 0.0001(8) 0.0047(8) 0.0033(8)
C7 0.0444(12) 0.0237(10) 0.0199(10) -0.0002(8) -0.0008(8) 0.0050(9)
C8 0.0365(11) 0.0170(9) 0.0221(10) -0.0029(7) -0.0055(8) 0.0052(7)
C9 0.0459(14) 0.0399(13) 0.0312(12) 0.0038(10) 0.0111(10) 0.0027(10)
C10 0.0354(11) 0.0261(11) 0.0298(11) -0.0030(8) -0.0113(9) 0.0040(8)
C11 0.0202(9) 0.0198(8) 0.0210(9) -0.0005(7) -0.0021(7) 0.0035(7)
C12 0.0229(9) 0.0174(9) 0.0184(9) -0.0007(7) 0.0004(7) 0.0001(7)
C13 0.0194(9) 0.0208(9) 0.0180(9) 0.0014(7) 0.0020(7) 0.0023(7)
C14 0.0192(8) 0.0212(9) 0.0192(9) 0.0001(7) 0.0013(7) -0.0020(7)
C15 0.0231(9) 0.0192(9) 0.0186(9) -0.0005(7) 0.0029(7) -0.0003(7)
C16 0.0191(8) 0.0206(9) 0.0187(9) 0.0028(7) 0.0034(7) 0.0021(7)
C17 0.0189(9) 0.0226(9) 0.0186(9) 0.0004(7) -0.0004(7) 0.0007(7)
C18 0.0209(9) 0.0232(9) 0.0208(9) -0.0031(7) -0.0005(7) -0.0018(7)
C19 0.0259(11) 0.0456(13) 0.0342(12) -0.0049(10) 0.0053(9) -0.0126(9)
C20 0.0302(11) 0.0268(10) 0.0309(11) -0.0080(8) -0.0041(8) -0.0010(8)
C21 0.0345(11) 0.0293(11) 0.0244(10) -0.0004(8) -0.0094(8) 0.0006(9)
C22 0.0207(9) 0.0223(9) 0.0218(9) 0.0001(7) 0.0012(7) 0.0033(7)
C23 0.0258(10) 0.0316(11) 0.0288(11) -0.0044(8) 0.0023(8) 0.0065(8)
C24 0.0310(10) 0.0247(9) 0.0325(11) 0.0048(9) 0.0003(8) 0.0011(9)
C25 0.0203(9) 0.0293(10) 0.0253(10) 0.0012(8) -0.0006(7) 0.0029(8)

loop_
_atom_type_symbol
_atom_type_scat_dispersion_real
_atom_type_scat_dispersion_imag
_atom_type_scat_Cromer_Mann_a1
_atom_type_scat_Cromer_Mann_b1
_atom_type_scat_Cromer_Mann_a2
_atom_type_scat_Cromer_Mann_b2
_atom_type_scat_Cromer_Mann_a3
_atom_type_scat_Cromer_Mann_b3
_atom_type_scat_Cromer_Mann_a4
_atom_type_scat_Cromer_Mann_b4
_atom_type_scat_Cromer_Mann_c
_atom_type_scat_source
C 0.0033 0.0016 2.3100 20.8439 1.0200 10.2075 1.5886 0.5687 0.8650 51.6512 0.2156 'International Tables Vol C 4.2.6.8 and 6.1.1.4'
H 0.0000 0.0000 0.4930 10.5109 0.3229 26.1257 0.1402 3.1424 0.0408 57.7998 0.0030 'International Tables Vol C 4.2.6.8 and 6.1.1.4'
N 0.0061 0.0033 12.2126 0.0057 3.1322 9.8933 2.0125 28.9975 1.1663 0.5826 -11.5290 'International Tables Vol C 4.2.6.8 and 6.1.1.4'
O 0.0106 0.0060 3.0485 13.2771 2.2868 5.7011 1.5463 0.3239 0.8670 32.9089 0.2508 'International Tables Vol C 4.2.6.8 and 6.1.1.4'
Cl 0.1484 0.1585 11.4604 0.0104 7.1964 1.1662 6.2556 18.5194 1.6455 47.7784 -9.5574 'International Tables Vol C 4.2.6.8 and 6.1.1.4'
Zn 0.2839 1.4301 14.0743 3.2655 7.0318 0.2333 5.1652 10.3163 2.4100 58.7097 1.3041 'International Tables Vol C 4.2.6.8 and 6.1.1.4'

loop_
_geom_angle_atom_site_label_1
_geom_angle_site_symmetry_1
_geom_angle_atom_site_label_2
_geom_angle_site_symmetry_2
_geom_angle_atom_site_label_3
_geom_angle_site_symmetry_3
_geom_angle
_geom_angle_publ_flag
Cl1 . Zn1 . O1 . 123.28(4) yes
Cl1 . Zn1 . N1 . 122.04(5) yes
O1 . Zn1 . N1 . 93.81(6) yes
Cl1 . Zn1 . N3 . 116.02(5) yes
O1 . Zn1 . N3 . 105.55(6) yes
N1 . Zn1 . N3 . 89.48(6) yes
Zn1 . O1 . C13 . 127.63(12) yes
Zn1 . N1 . N2 . 113.70(12) yes
Zn1 . N1 . C1 . 138.61(13) yes
N2 . N1 . C1 . 105.80(16) yes
N1 . N2 . C3 . 111.29(15) yes
N1 . N2 . C11 . 122.02(15) yes
C3 . N2 . C11 . 126.67(16) yes
Zn1 . N3 . N4 . 115.04(12) yes
Zn1 . N3 . C6 . 138.07(14) yes
N4 . N3 . C6 . 106.39(16) yes
N3 . N4 . C8 . 110.96(16) yes
N3 . N4 . C11 . 120.39(15) yes
C8 . N4 . C11 . 127.92(16) yes
N1 . C1 . C2 . 110.11(17) yes
N1 . C1 . C4 . 120.02(18) yes
C2 . C1 . C4 . 129.77(18) yes
C1 . C2 . C3 . 106.54(17) yes
C1 . C2 . H21 . 126.8 no
C3 . C2 . H21 . 126.7 no
C2 . C3 . N2 . 106.24(17) yes
C2 . C3 . C5 . 131.24(19) yes
N2 . C3 . C5 . 122.49(17) yes
C1 . C4 . H41 . 109.6 no
C1 . C4 . H42 . 109.4 no
H41 . C4 . H42 . 109.5 no
C1 . C4 . H43 . 109.4 no
H41 . C4 . H43 . 109.5 no
H42 . C4 . H43 . 109.5 no
C3 . C5 . H51 . 109.5 no
C3 . C5 . H52 . 109.6 no
H51 . C5 . H52 . 109.5 no
C3 . C5 . H53 . 109.3 no
H51 . C5 . H53 . 109.5 no
H52 . C5 . H53 . 109.5 no
N3 . C6 . C7 . 109.39(19) yes
N3 . C6 . C9 . 121.37(19) yes
C7 . C6 . C9 . 129.2(2) yes
C6 . C7 . C8 . 106.96(18) yes
C6 . C7 . H71 . 126.5 no
C8 . C7 . H71 . 126.5 no
C7 . C8 . N4 . 106.27(18) yes
C7 . C8 . C10 . 130.19(19) yes
N4 . C8 . C10 . 123.54(19) yes
C6 . C9 . H91 . 109.3 no
C6 . C9 . H92 . 109.3 no
H91 . C9 . H92 . 109.5 no
C6 . C9 . H93 . 109.7 no
H91 . C9 . H93 . 109.5 no
H92 . C9 . H93 . 109.5 no
C8 . C10 . H101 . 109.7 no
C8 . C10 . H102 . 109.2 no
H101 . C10 . H102 . 109.5 no
C8 . C10 . H103 . 109.5 no
H101 . C10 . H103 . 109.5 no
H102 . C10 . H103 . 109.5 no
N2 . C11 . N4 . 110.14(14) yes
N2 . C11 . C12 . 117.88(15) yes
N4 . C11 . C12 . 113.33(15) yes
N2 . C11 . H111 . 104.7 no
N4 . C11 . H111 . 104.6 no
C12 . C11 . H111 . 104.8 no
C11 . C12 . C13 . 125.22(16) yes
C11 . C12 . C17 . 113.70(16) yes
C13 . C12 . C17 . 121.05(16) yes
C12 . C13 . O1 . 123.43(16) yes
C12 . C13 . C14 . 117.14(16) yes
O1 . C13 . C14 . 119.42(16) yes
C13 . C14 . C15 . 118.55(16) yes
C13 . C14 . C18 . 121.34(16) yes
C15 . C14 . C18 . 120.06(16) yes
C14 . C15 . C16 . 124.37(17) yes
C14 . C15 . H151 . 117.7 no
C16 . C15 . H151 . 117.9 no
C15 . C16 . C17 . 116.31(16) yes
C15 . C16 . C22 . 119.80(16) yes
C17 . C16 . C22 . 123.77(16) yes
C12 . C17 . C16 . 122.02(17) yes
C12 . C17 . H171 . 119.0 no
C16 . C17 . H171 . 119.0 no
C14 . C18 . C19 . 109.64(16) yes
C14 . C18 . C20 . 112.34(15) yes
C19 . C18 . C20 . 107.76(17) yes
C14 . C18 . C21 . 110.64(15) yes
C19 . C18 . C21 . 109.52(17) yes
C20 . C18 . C21 . 106.86(16) yes
C18 . C19 . H191 . 109.4 no
C18 . C19 . H192 . 109.5 no
H191 . C19 . H192 . 109.5 no
C18 . C19 . H193 . 109.5 no
H191 . C19 . H193 . 109.5 no
H192 . C19 . H193 . 109.5 no
C18 . C20 . H201 . 109.5 no
C18 . C20 . H202 . 109.5 no
H201 . C20 . H202 . 109.5 no
C18 . C20 . H203 . 109.4 no
H201 . C20 . H203 . 109.5 no
H202 . C20 . H203 . 109.5 no
C18 . C21 . H211 . 109.3 no
C18 . C21 . H212 . 109.6 no
H211 . C21 . H212 . 109.5 no
C18 . C21 . H213 . 109.5 no
H211 . C21 . H213 . 109.5 no
H212 . C21 . H213 . 109.5 no
C16 . C22 . C23 . 110.55(16) yes
C16 . C22 . C24 . 107.69(15) yes
C23 . C22 . C24 . 108.38(17) yes
C16 . C22 . C25 . 112.03(15) yes
C23 . C22 . C25 . 108.07(16) yes
C24 . C22 . C25 . 110.06(16) yes
C22 . C23 . H231 . 109.6 no
C22 . C23 . H232 . 109.5 no
H231 . C23 . H232 . 109.5 no
C22 . C23 . H233 . 109.3 no
H231 . C23 . H233 . 109.5 no
H232 . C23 . H233 . 109.5 no
C22 . C24 . H241 . 109.5 no
C22 . C24 . H242 . 109.4 no
H241 . C24 . H242 . 109.5 no
C22 . C24 . H243 . 109.6 no
H241 . C24 . H243 . 109.5 no
H242 . C24 . H243 . 109.5 no
C22 . C25 . H251 . 109.5 no
C22 . C25 . H252 . 109.5 no
H251 . C25 . H252 . 109.5 no
C22 . C25 . H253 . 109.3 no
H251 . C25 . H253 . 109.5 no
H252 . C25 . H253 . 109.5 no

loop_
_geom_bond_atom_site_label_1
_geom_bond_site_symmetry_1
_geom_bond_atom_site_label_2
_geom_bond_site_symmetry_2
_geom_bond_distance
_geom_bond_publ_flag
Zn1 . Cl1 . 2.1810(5) yes
Zn1 . O1 . 1.9105(14) yes
Zn1 . N1 . 2.0494(17) yes
Zn1 . N3 . 2.0505(16) yes
O1 . C13 . 1.325(2) yes
N1 . N2 . 1.370(2) yes
N1 . C1 . 1.337(3) yes
N2 . C3 . 1.359(2) yes
N2 . C11 . 1.471(2) yes
N3 . N4 . 1.371(2) yes
N3 . C6 . 1.333(3) yes
N4 . C8 . 1.361(2) yes
N4 . C11 . 1.467(2) yes
C1 . C2 . 1.400(3) yes
C1 . C4 . 1.501(3) yes
C2 . C3 . 1.380(3) yes
C2 . H21 . 1.000 no
C3 . C5 . 1.488(3) yes
C4 . H41 . 1.000 no
C4 . H42 . 1.000 no
C4 . H43 . 1.000 no
C5 . H51 . 1.000 no
C5 . H52 . 1.000 no
C5 . H53 . 1.000 no
C6 . C7 . 1.407(3) yes
C6 . C9 . 1.493(3) yes
C7 . C8 . 1.373(3) yes
C7 . H71 . 1.000 no
C8 . C10 . 1.496(3) yes
C9 . H91 . 1.000 no
C9 . H92 . 1.000 no
C9 . H93 . 1.000 no
C10 . H101 . 1.000 no
C10 . H102 . 1.000 no
C10 . H103 . 1.000 no
C11 . C12 . 1.522(2) yes
C11 . H111 . 1.000 no
C12 . C13 . 1.417(3) yes
C12 . C17 . 1.404(3) yes
C13 . C14 . 1.436(3) yes
C14 . C15 . 1.387(3) yes
C14 . C18 . 1.541(2) yes
C15 . C16 . 1.402(3) yes
C15 . H151 . 1.000 no
C16 . C17 . 1.382(3) yes
C16 . C22 . 1.535(2) yes
C17 . H171 . 1.000 no
C18 . C19 . 1.531(3) yes
C18 . C20 . 1.539(3) yes
C18 . C21 . 1.534(3) yes
C19 . H191 . 1.000 no
C19 . H192 . 1.000 no
C19 . H193 . 1.000 no
C20 . H201 . 1.000 no
C20 . H202 . 1.000 no
C20 . H203 . 1.000 no
C21 . H211 . 1.000 no
C21 . H212 . 1.000 no
C21 . H213 . 1.000 no
C22 . C23 . 1.527(3) yes
C22 . C24 . 1.537(3) yes
C22 . C25 . 1.533(3) yes
C23 . H231 . 1.000 no
C23 . H232 . 1.000 no
C23 . H233 . 1.000 no
C24 . H241 . 1.000 no
C24 . H242 . 1.000 no
C24 . H243 . 1.000 no
C25 . H251 . 1.000 no
C25 . H252 . 1.000 no
C25 . H253 . 1.000 no
